data_9005637
loop_
_publ_author_name
'Rius, J.'
'Elkaim, E.'
'Torrelles, X.'

_publ_section_title
;
 Structure determination of the blue mineral pigment aerinite from
 synchrotron powder diffraction data: The solution of an old riddle
;
_journal_name_full 'European Journal of Mineralogy'
_journal_page_first 127
_journal_page_last 134
_journal_paper_doi 10.1127/0935-1221/2004/0016-0127
_journal_volume 16
_journal_year 2004
_chemical_compound_source 'Camporrells-Estopanya area, Huesca, Spain'
_chemical_formula_sum 'C0.59 H18 Al3.05 Ca2.52 Fe1.36 Mg0.5 Na0.24 O31.77 Si6'
_chemical_name_mineral Aerinite
_space_group_IT_number 158
_symmetry_space_group_name_Hall 'P 3 -2"c'
_symmetry_space_group_name_H-M 'P 3 c 1'
_cell_angle_alpha 90
_cell_angle_beta 90
_cell_angle_gamma 120
_cell_formula_units_Z 2
_cell_length_a 16.8820
_cell_length_b 16.8820
_cell_length_c 5.2251
_cell_volume 1289.653
_database_code_amcsd 0007027
_exptl_crystal_density_diffrn 2.521
_cod_original_formula_sum 'Ca2.52 Na.24 Fe1.36 Al3.05 Mg.5 Si6 O31.77 C.59 H18'
_cod_database_code 9005637

loop_
_space_group_symop_operation_xyz
x,y,z
-y,-x,1/2+z
-y,x-y,z
x,x-y,1/2+z
-x+y,-x,z
-x+y,y,1/2+z

loop_
_atom_site_label
_atom_site_fract_x
_atom_site_fract_y
_atom_site_fract_z
_atom_site_occupancy
_atom_site_type_symbol
_atom_site_attached_hydrogens
Ca 0.33810 0.34100 0.49370 0.84000 Ca 0
Na 0.33810 0.34100 0.49370 0.08000 Na 0
Fe2+A 0.00000 0.00000 0.04840 0.43000 Fe 0
Fe3+A 0.00000 0.00000 0.04840 0.25000 Fe 0
AlA 0.00000 0.00000 0.04840 0.25000 Al 0
MgA 0.00000 0.00000 0.04840 0.07000 Mg 0
Fe2+B 0.33333 0.66667 0.86970 0.43000 Fe 0
Fe3+B 0.33333 0.66667 0.86970 0.25000 Fe 0
AlB 0.33333 0.66667 0.86970 0.25000 Al 0
MgB 0.33333 0.66667 0.86970 0.07000 Mg 0
Al 0.21140 0.33320 0.97850 0.85000 Al 0
Mg 0.21140 0.33320 0.97850 0.12000 Mg 0
SiA 0.20300 0.14790 0.80530 1.00000 Si 0
SiB 0.39380 0.52070 0.13070 1.00000 Si 0
O1A 0.09210 0.09560 0.80230 1.00000 O 0
O2A 0.24860 0.25410 0.85530 1.00000 O 0
O3A 0.23670 0.13240 0.52540 1.00000 O 0
O1B 0.33630 0.57440 0.11940 1.00000 O 0
O2B 0.32810 0.41080 0.12140 1.00000 O 0
O3B 0.44250 0.53490 0.40780 1.00000 O 0
O4 0.57730 0.28430 0.22400 0.59000 O 0
O-HA 0.17950 0.26950 0.31270 1.00000 O 1
O-HB 0.24060 0.39940 0.65430 1.00000 O 1
C 0.66667 0.33333 0.22400 0.59000 C 0
WatA 0.41950 0.28990 0.21730 1.25000 O 2
WatB 0.48230 0.37950 0.69180 1.25000 O 2

loop_
_cod_changelog_entry_id
_cod_changelog_entry_author
_cod_changelog_entry_date
_cod_changelog_entry_text
1
;cod-tools version 3.8.0
Id: cif_guess_AMCSD_atom_types 9581 2023-05-17 12:35:41Z saulius
;
2023-05-23T09:18:44+03:00
;Derived atom types and hydrogen counts
from atom names that follow the AMCSD naming convention
(Wat == water, O-H == hydroxyl).
;

loop_
_cod_related_entry_id
_cod_related_entry_database
_cod_related_entry_code
1 AMCSD 0007027
